data_4073347
loop_
_publ_author_name
'Bruce, Michael I.'
'Costuas, Karine'
'Ellis, Ben G.'
'Halet, Jean-Fran\,cois'
'Low, Paul J.'
'Moubaraki, Boujemaa'
'Murray, Keith S.'
'Oudda\"i, Nadia'
'Perkins, Gary J.'
'Skelton, Brian W.'
'White, Allan H.'

_publ_section_title
;
 Redox-Active Complexes Containing Group 8 Metal Centers Linked by
 C2Bridges
;
_journal_issue 15
_journal_name_full Organometallics
_journal_page_first 3735
_journal_paper_doi 10.1021/om7002859
_journal_volume 26
_journal_year 2007
_chemical_formula_moiety 'C64 H58 P4 Ru2, 2(F6 P), C3 H6 O'
_chemical_formula_sum 'C67 H64 F12 O P6 Ru2'
_chemical_formula_weight 1501.14
_chemical_name_systematic
;
 ?
;
_space_group_IT_number 2
_symmetry_cell_setting triclinic
_symmetry_space_group_name_Hall '-P 1'
_symmetry_space_group_name_H-M 'P -1'
_atom_sites_solution_hydrogens geom
_atom_sites_solution_primary direct
_atom_sites_solution_secondary difmap
_audit_creation_date 2006-07-04T11:53:41-00:00
_audit_creation_method 'WinGX routine CIF_UPDATE'
_cell_angle_alpha 101.154(7)
_cell_angle_beta 91.028(7)
_cell_angle_gamma 112.459(7)
_cell_formula_units_Z 2
_cell_length_a 11.538(5)
_cell_length_b 14.004(6)
_cell_length_c 21.671(9)
_cell_measurement_reflns_used 5438
_cell_measurement_temperature 150(2)
_cell_measurement_theta_max 27.54
_cell_measurement_theta_min 2.23
_cell_volume 3159(2)
_computing_cell_refinement 'Siemens SAINT (Siemens, 1995)'
_computing_data_collection 'Siemens SMART (Siemens, 1995)'
_computing_data_reduction 'xtal ADDREF SORTRF'
_computing_molecular_graphics 'xtal PIG'
_computing_publication_material 'xtal BONDLA CIFIO'
_computing_structure_refinement 'SHELXL-97 (Sheldrick, 1997)'
_computing_structure_solution xtal
_diffrn_ambient_temperature 150(2)
_diffrn_measured_fraction_theta_full 0.99
_diffrn_measured_fraction_theta_max 0.99
_diffrn_measurement_device_type
;
        Bruker SMART CCD diffractometer
;
_diffrn_measurement_method '\w scans'
_diffrn_radiation_monochromator graphite
_diffrn_radiation_type MoK\a
_diffrn_radiation_wavelength 0.71073
_diffrn_reflns_av_R_equivalents 0.077
_diffrn_reflns_av_unetI/netI 0.1805
_diffrn_reflns_limit_h_max 13
_diffrn_reflns_limit_h_min -13
_diffrn_reflns_limit_k_max 16
_diffrn_reflns_limit_k_min -16
_diffrn_reflns_limit_l_max 25
_diffrn_reflns_limit_l_min -25
_diffrn_reflns_number 28832
_diffrn_reflns_theta_full 25
_diffrn_reflns_theta_max 25
_diffrn_reflns_theta_min 2.31
_diffrn_standards_decay_% 0
_diffrn_standards_number 0
_exptl_absorpt_coefficient_mu 0.709
_exptl_absorpt_correction_T_max 1
_exptl_absorpt_correction_T_min 0.8
_exptl_absorpt_correction_type multi-scan
_exptl_absorpt_process_details
;
 SADABS; Sheldrick, 1996
;
_exptl_crystal_colour dark_red
_exptl_crystal_density_diffrn 1.578
_exptl_crystal_density_method 'not measured'
_exptl_crystal_description bar
_exptl_crystal_F_000 1520
_exptl_crystal_size_max 0.25
_exptl_crystal_size_mid 0.08
_exptl_crystal_size_min 0.07
_refine_diff_density_max 1.348
_refine_diff_density_min -1.193
_refine_diff_density_rms 0.149
_refine_ls_extinction_method none
_refine_ls_goodness_of_fit_all 1.1
_refine_ls_goodness_of_fit_ref 1.066
_refine_ls_hydrogen_treatment riding
_refine_ls_matrix_type full
_refine_ls_number_constraints 0
_refine_ls_number_parameters 745
_refine_ls_number_reflns 10991
_refine_ls_number_restraints 0
_refine_ls_restrained_S_all 1.066
_refine_ls_R_factor_all 0.1108
_refine_ls_R_factor_gt 0.0714
_refine_ls_shift/su_max 0.002
_refine_ls_shift/su_mean 0
_refine_ls_structure_factor_coef Fsqd
_refine_ls_weighting_details 'calc w=1/[\s^2^(Fo^2^)+(0.0000P)^2^+0.8194P] where P=(Fo^2^+2Fc^2^)/3'
_refine_ls_weighting_scheme calc
_refine_ls_wR_factor_all 0.112
_refine_ls_wR_factor_gt 0.1822
_refine_ls_wR_factor_ref 0.2229
_reflns_number_gt 7544
_reflns_number_total 10911
_reflns_threshold_expression >2sigma(I)
_cod_data_source_file om7002859-file001.cif
_cod_data_source_block br1026
_cod_original_sg_symbol_Hall -p_1
_cod_original_sg_symbol_H-M P_-1
_cod_database_code 4073347

loop_
_symmetry_equiv_pos_as_xyz
'x, y, z'
'-x, -y, -z'

loop_
_atom_site_label
_atom_site_type_symbol
_atom_site_fract_x
_atom_site_fract_y
_atom_site_fract_z
_atom_site_U_iso_or_equiv
_atom_site_adp_type
_atom_site_occupancy
_atom_site_symmetry_multiplicity
_atom_site_calc_flag
_atom_site_refinement_flags
Ru1 Ru 0.39523(5) 0.65710(4) 0.12610(3) 0.01833(19) Uani 1 1 d .
Ru2 Ru 0.13044(5) 0.47219(5) 0.28383(3) 0.01915(19) Uani 1 1 d .
P11 P 0.28286(18) 0.76045(15) 0.15177(9) 0.0198(4) Uani 1 1 d .
C111 C 0.2957(7) 0.8640(5) 0.1093(3) 0.0220(16) Uani 1 1 d .
C112 C 0.3506(7) 0.8690(6) 0.0536(4) 0.0252(17) Uani 1 1 d .
H112 H 0.3914 0.8227 0.0387 0.03 Uiso 1 1 calc R
C113 C 0.3465(8) 0.9418(6) 0.0191(4) 0.033(2) Uani 1 1 d .
H113 H 0.3852 0.9453 -0.0192 0.039 Uiso 1 1 calc R
C114 C 0.2874(8) 1.0087(6) 0.0397(4) 0.033(2) Uani 1 1 d .
H114 H 0.2859 1.0585 0.0158 0.04 Uiso 1 1 calc R
C115 C 0.2304(8) 1.0040(6) 0.0946(4) 0.034(2) Uani 1 1 d .
H115 H 0.1897 1.0505 0.1089 0.041 Uiso 1 1 calc R
C116 C 0.2326(8) 0.9308(6) 0.1294(4) 0.0301(19) Uani 1 1 d .
H116 H 0.1911 0.926 0.1668 0.036 Uiso 1 1 calc R
C121 C 0.1118(7) 0.6902(6) 0.1463(3) 0.0233(17) Uani 1 1 d .
C122 C 0.0404(7) 0.7252(6) 0.1883(4) 0.0289(18) Uani 1 1 d .
H122 H 0.0795 0.7855 0.2217 0.035 Uiso 1 1 calc R
C123 C -0.0911(8) 0.6700(7) 0.1804(4) 0.037(2) Uani 1 1 d .
H123 H -0.1414 0.6929 0.209 0.044 Uiso 1 1 calc R
C124 C -0.1479(8) 0.5832(7) 0.1316(4) 0.038(2) Uani 1 1 d .
H124 H -0.237 0.5471 0.1266 0.046 Uiso 1 1 calc R
C125 C -0.0764(8) 0.5483(7) 0.0900(4) 0.038(2) Uani 1 1 d .
H125 H -0.1158 0.4881 0.0565 0.046 Uiso 1 1 calc R
C126 C 0.0536(7) 0.6018(6) 0.0973(4) 0.0292(18) Uani 1 1 d .
H126 H 0.1033 0.578 0.0687 0.035 Uiso 1 1 calc R
C110 C 0.3291(7) 0.8270(6) 0.2351(3) 0.0239(17) Uani 1 1 d .
H11A H 0.2978 0.8843 0.2453 0.029 Uiso 1 1 calc R
H11B H 0.2908 0.7757 0.2621 0.029 Uiso 1 1 calc R
C120 C 0.4742(7) 0.8739(7) 0.2492(4) 0.034(2) Uani 1 1 d .
H12A H 0.4968 0.8794 0.2944 0.04 Uiso 1 1 calc R
H12B H 0.5095 0.9461 0.2407 0.04 Uiso 1 1 calc R
P12 P 0.54298(18) 0.79045(15) 0.19993(9) 0.0223(4) Uani 1 1 d .
C131 C 0.6748(7) 0.8814(5) 0.1677(3) 0.0186(15) Uani 1 1 d .
C132 C 0.6720(8) 0.9723(6) 0.1513(4) 0.0306(19) Uani 1 1 d .
H132 H 0.6005 0.9895 0.1582 0.037 Uiso 1 1 calc R
C133 C 0.7724(8) 1.0374(6) 0.1252(4) 0.0306(19) Uani 1 1 d .
H133 H 0.7701 1.0993 0.1144 0.037 Uiso 1 1 calc R
C134 C 0.8751(8) 1.0123(6) 0.1148(3) 0.0308(19) Uani 1 1 d .
H134 H 0.9435 1.0567 0.0963 0.037 Uiso 1 1 calc R
C135 C 0.8802(7) 0.9241(6) 0.1306(4) 0.0289(18) Uani 1 1 d .
H135 H 0.9522 0.9077 0.1238 0.035 Uiso 1 1 calc R
C136 C 0.7785(7) 0.8582(6) 0.1570(3) 0.0251(17) Uani 1 1 d .
H136 H 0.7815 0.7964 0.1675 0.03 Uiso 1 1 calc R
C141 C 0.6204(7) 0.7439(6) 0.2540(3) 0.0271(18) Uani 1 1 d .
C142 C 0.6082(7) 0.6380(7) 0.2427(4) 0.0312(19) Uani 1 1 d .
H142 H 0.5542 0.5886 0.2074 0.037 Uiso 1 1 calc R
C143 C 0.6727(8) 0.6045(8) 0.2817(4) 0.039(2) Uani 1 1 d .
H143 H 0.6649 0.533 0.2728 0.047 Uiso 1 1 calc R
C144 C 0.7479(8) 0.6745(9) 0.3331(4) 0.048(3) Uani 1 1 d .
H144 H 0.7907 0.6507 0.3606 0.058 Uiso 1 1 calc R
C145 C 0.7634(9) 0.7787(9) 0.3463(4) 0.049(3) Uani 1 1 d .
H145 H 0.8175 0.8266 0.3821 0.059 Uiso 1 1 calc R
C146 C 0.6990(8) 0.8142(7) 0.3067(4) 0.040(2) Uani 1 1 d .
H146 H 0.7088 0.8862 0.3157 0.048 Uiso 1 1 calc R
C1 C 0.3078(7) 0.5932(5) 0.1893(3) 0.0193(15) Uiso 1 1 d .
C2 C 0.2373(8) 0.5482(6) 0.2306(3) 0.0266(18) Uani 1 1 d .
P21 P 0.16675(18) 0.33440(15) 0.22352(9) 0.0206(4) Uani 1 1 d .
C211 C 0.1006(7) 0.2053(6) 0.2441(3) 0.0207(16) Uani 1 1 d .
C212 C -0.0193(8) 0.1721(6) 0.2654(3) 0.0288(18) Uani 1 1 d .
H212 H -0.0681 0.2132 0.2643 0.035 Uiso 1 1 calc R
C213 C -0.0682(8) 0.0793(6) 0.2883(4) 0.034(2) Uani 1 1 d .
H213 H -0.1508 0.056 0.3015 0.041 Uiso 1 1 calc R
C214 C 0.0056(8) 0.0215(6) 0.2916(4) 0.033(2) Uani 1 1 d .
H214 H -0.0252 -0.0407 0.3082 0.039 Uiso 1 1 calc R
C215 C 0.1223(8) 0.0544(6) 0.2709(3) 0.0294(18) Uani 1 1 d .
H215 H 0.1722 0.0145 0.2734 0.035 Uiso 1 1 calc R
C216 C 0.1703(7) 0.1444(6) 0.2464(3) 0.0258(17) Uani 1 1 d .
H216 H 0.251 0.1644 0.2312 0.031 Uiso 1 1 calc R
C221 C 0.1267(7) 0.3044(5) 0.1389(3) 0.0193(16) Uani 1 1 d .
C222 C 0.1940(7) 0.2653(6) 0.0951(3) 0.0241(17) Uani 1 1 d .
H222 H 0.2677 0.2576 0.1092 0.029 Uiso 1 1 calc R
C223 C 0.1533(8) 0.2375(6) 0.0310(3) 0.0284(18) Uani 1 1 d .
H223 H 0.1999 0.2116 0.0015 0.034 Uiso 1 1 calc R
C224 C 0.0460(8) 0.2473(6) 0.0100(4) 0.0322(19) Uani 1 1 d .
H224 H 0.0198 0.229 -0.034 0.039 Uiso 1 1 calc R
C225 C -0.0248(8) 0.2837(6) 0.0526(4) 0.037(2) Uani 1 1 d .
H225 H -0.1005 0.288 0.0382 0.044 Uiso 1 1 calc R
C26 C 0.0175(7) 0.3134(6) 0.1165(4) 0.0301(19) Uani 1 1 d .
H26 H -0.0287 0.3405 0.1457 0.036 Uiso 1 1 calc R
C210 C 0.3358(6) 0.3690(6) 0.2365(3) 0.0178(15) Uani 1 1 d .
H21A H 0.3572 0.3097 0.215 0.021 Uiso 1 1 calc R
H21B H 0.383 0.4322 0.2195 0.021 Uiso 1 1 calc R
C220 C 0.3701(7) 0.3923(6) 0.3085(3) 0.0236(17) Uani 1 1 d .
H22A H 0.4619 0.4342 0.3186 0.028 Uiso 1 1 calc R
H22B H 0.3495 0.3248 0.3223 0.028 Uiso 1 1 calc R
P22 P 0.28343(18) 0.46603(15) 0.35153(9) 0.0207(4) Uani 1 1 d .
C231 C 0.2183(7) 0.4018(6) 0.4154(4) 0.0258(18) Uani 1 1 d .
C232 C 0.1623(7) 0.2921(6) 0.4067(4) 0.0277(18) Uani 1 1 d .
H232 H 0.1677 0.249 0.3682 0.033 Uiso 1 1 calc R
C233 C 0.0980(8) 0.2447(7) 0.4541(4) 0.042(2) Uani 1 1 d .
H233 H 0.0609 0.1698 0.4478 0.051 Uiso 1 1 calc R
C234 C 0.0888(9) 0.3069(9) 0.5099(4) 0.050(3) Uani 1 1 d .
H234 H 0.0448 0.275 0.5421 0.061 Uiso 1 1 calc R
C235 C 0.1442(8) 0.4170(8) 0.5190(4) 0.042(2) Uani 1 1 d .
H235 H 0.1367 0.46 0.5571 0.051 Uiso 1 1 calc R
C236 C 0.2091(7) 0.4628(7) 0.4733(4) 0.0300(19) Uani 1 1 d .
H236 H 0.2491 0.5378 0.4808 0.036 Uiso 1 1 calc R
C241 C 0.4021(7) 0.5899(6) 0.3939(3) 0.0221(16) Uani 1 1 d .
C242 C 0.3973(8) 0.6878(6) 0.3912(4) 0.0312(19) Uani 1 1 d .
H242 H 0.3353 0.6906 0.363 0.037 Uiso 1 1 calc R
C243 C 0.4829(9) 0.7805(7) 0.4297(4) 0.041(2) Uani 1 1 d .
H243 H 0.4792 0.8466 0.4282 0.049 Uiso 1 1 calc R
C244 C 0.5729(9) 0.7759(7) 0.4698(4) 0.042(2) Uani 1 1 d .
H244 H 0.6322 0.8394 0.4958 0.05 Uiso 1 1 calc R
C245 C 0.5787(8) 0.6808(7) 0.4731(4) 0.038(2) Uani 1 1 d .
H245 H 0.6412 0.6793 0.5015 0.045 Uiso 1 1 calc R
C246 C 0.4942(7) 0.5869(6) 0.4351(4) 0.0299(18) Uani 1 1 d .
H246 H 0.499 0.5214 0.4372 0.036 Uiso 1 1 calc R
C101 C 0.3355(7) 0.5194(6) 0.0402(3) 0.0246(17) Uani 1 1 d .
H101 H 0.2545 0.4633 0.0332 0.03 Uiso 1 1 calc R
C102 C 0.3704(6) 0.6165(6) 0.0187(3) 0.0213(16) Uani 1 1 d .
H102 H 0.3162 0.6365 -0.0046 0.026 Uiso 1 1 calc R
C103 C 0.4994(7) 0.6767(6) 0.0383(3) 0.0264(18) Uani 1 1 d .
H103 H 0.5483 0.744 0.0299 0.032 Uiso 1 1 calc R
C104 C 0.5435(7) 0.6177(6) 0.0734(3) 0.0255(17) Uani 1 1 d .
H104 H 0.6266 0.6402 0.093 0.031 Uiso 1 1 calc R
C105 C 0.4442(8) 0.5226(6) 0.0738(3) 0.0281(18) Uani 1 1 d .
H105 H 0.4482 0.4686 0.0933 0.034 Uiso 1 1 calc R
C201 C -0.0461(7) 0.5028(6) 0.2667(4) 0.0264(17) Uiso 1 1 d .
H201 H -0.0718 0.5113 0.2269 0.032 Uiso 1 1 calc R
C202 C -0.0823(8) 0.4060(6) 0.2858(4) 0.0292(18) Uiso 1 1 d .
H202 H -0.1355 0.3385 0.2612 0.035 Uiso 1 1 calc R
C203 C -0.0263(7) 0.4265(6) 0.3473(4) 0.0268(17) Uiso 1 1 d .
H203 H -0.0366 0.3755 0.3722 0.032 Uiso 1 1 calc R
C204 C 0.0489(8) 0.5373(6) 0.3662(4) 0.0300(18) Uiso 1 1 d .
H204 H 0.0995 0.5727 0.4053 0.036 Uiso 1 1 calc R
C205 C 0.0343(7) 0.5855(6) 0.3154(4) 0.0286(18) Uiso 1 1 d .
H205 H 0.0714 0.6586 0.3148 0.034 Uiso 1 1 calc R
P1 P 0.2062(2) 0.91360(19) 0.40912(11) 0.0405(6) Uani 1 1 d .
F11 F 0.0805(7) 0.9048(6) 0.4383(4) 0.093(2) Uani 1 1 d .
F12 F 0.1298(6) 0.8644(4) 0.3400(3) 0.0626(16) Uani 1 1 d .
F13 F 0.3288(6) 0.9172(6) 0.3766(3) 0.088(2) Uani 1 1 d .
F14 F 0.2876(8) 0.9611(5) 0.4748(3) 0.088(2) Uani 1 1 d .
F15 F 0.1823(6) 0.7981(4) 0.4181(3) 0.0591(16) Uani 1 1 d .
F16 F 0.2288(7) 1.0288(4) 0.4010(3) 0.081(2) Uani 1 1 d .
P2 P 0.5968(2) 0.27853(17) 0.14806(11) 0.0333(5) Uani 1 1 d .
F21 F 0.5560(6) 0.3678(5) 0.1323(3) 0.0655(17) Uani 1 1 d .
F22 F 0.7338(6) 0.3437(5) 0.1314(4) 0.094(3) Uani 1 1 d .
F23 F 0.6406(8) 0.1939(6) 0.1649(5) 0.131(4) Uani 1 1 d .
F24 F 0.4609(5) 0.2151(4) 0.1658(3) 0.0601(17) Uani 1 1 d .
F25 F 0.6300(7) 0.3441(5) 0.2188(3) 0.085(2) Uani 1 1 d .
F26 F 0.5624(8) 0.2193(6) 0.0770(3) 0.109(3) Uani 1 1 d .
C10 C 0.4769(18) 0.8088(14) 0.6579(8) 0.140(7) Uiso 1 1 d .
H10A H 0.5053 0.8375 0.703 0.21 Uiso 1 1 calc R
H10B H 0.5451 0.8418 0.6329 0.21 Uiso 1 1 calc R
H10C H 0.4538 0.7321 0.6484 0.21 Uiso 1 1 calc R
C20 C 0.363(2) 0.8319(16) 0.6414(11) 0.133(6) Uiso 1 1 d .
O20 O 0.3179(15) 0.8716(11) 0.6853(7) 0.166(5) Uiso 1 1 d .
C30 C 0.314(3) 0.814(2) 0.5782(12) 0.220(12) Uiso 1 1 d .
H30A H 0.2449 0.7446 0.5664 0.331 Uiso 1 1 calc R
H30B H 0.381 0.8175 0.5503 0.331 Uiso 1 1 calc R
H30C H 0.283 0.8691 0.5739 0.331 Uiso 1 1 calc R

loop_
_atom_site_aniso_label
_atom_site_aniso_U_11
_atom_site_aniso_U_22
_atom_site_aniso_U_33
_atom_site_aniso_U_23
_atom_site_aniso_U_13
_atom_site_aniso_U_12
Ru1 0.0140(3) 0.0254(3) 0.0186(3) 0.0069(3) 0.0048(2) 0.0098(3)
Ru2 0.0161(3) 0.0273(4) 0.0192(3) 0.0092(3) 0.0049(2) 0.0120(3)
P11 0.0161(10) 0.0262(10) 0.0198(10) 0.0078(8) 0.0053(8) 0.0098(8)
C111 0.013(4) 0.021(4) 0.029(4) 0.008(3) -0.005(3) 0.003(3)
C112 0.015(4) 0.029(4) 0.031(4) 0.009(4) 0.002(3) 0.007(3)
C113 0.038(5) 0.038(5) 0.030(5) 0.017(4) 0.014(4) 0.019(4)
C114 0.032(5) 0.029(4) 0.039(5) 0.020(4) -0.001(4) 0.006(4)
C115 0.036(5) 0.025(4) 0.046(5) 0.008(4) -0.003(4) 0.016(4)
C116 0.036(5) 0.028(4) 0.028(4) 0.008(4) 0.011(4) 0.013(4)
C121 0.012(4) 0.039(4) 0.029(4) 0.022(4) 0.005(3) 0.013(3)
C122 0.024(4) 0.040(5) 0.033(5) 0.018(4) 0.006(4) 0.020(4)
C123 0.026(5) 0.050(5) 0.057(6) 0.039(5) 0.024(4) 0.026(4)
C124 0.019(4) 0.053(6) 0.049(6) 0.030(5) 0.006(4) 0.012(4)
C125 0.026(5) 0.054(6) 0.032(5) 0.019(4) -0.002(4) 0.010(4)
C126 0.021(4) 0.035(5) 0.036(5) 0.014(4) 0.009(4) 0.012(4)
C110 0.021(4) 0.039(4) 0.020(4) 0.006(3) 0.008(3) 0.022(4)
C120 0.016(4) 0.048(5) 0.030(5) -0.001(4) 0.006(4) 0.009(4)
P12 0.0147(10) 0.0310(11) 0.0220(10) 0.0084(9) 0.0052(8) 0.0083(8)
C131 0.016(4) 0.029(4) 0.012(3) 0.004(3) 0.003(3) 0.011(3)
C132 0.030(5) 0.034(4) 0.031(5) 0.008(4) 0.005(4) 0.016(4)
C133 0.031(5) 0.030(4) 0.036(5) 0.014(4) 0.004(4) 0.013(4)
C134 0.033(5) 0.031(4) 0.020(4) 0.009(3) 0.006(4) 0.001(4)
C135 0.019(4) 0.035(4) 0.033(5) 0.009(4) 0.010(4) 0.010(4)
C136 0.023(4) 0.027(4) 0.023(4) 0.005(3) 0.006(3) 0.008(3)
C141 0.015(4) 0.045(5) 0.021(4) 0.017(4) 0.001(3) 0.006(4)
C142 0.015(4) 0.051(5) 0.031(5) 0.020(4) 0.009(3) 0.011(4)
C143 0.030(5) 0.065(6) 0.035(5) 0.032(5) 0.015(4) 0.022(5)
C144 0.026(5) 0.093(8) 0.042(6) 0.046(6) 0.013(4) 0.025(5)
C145 0.035(6) 0.073(7) 0.028(5) 0.016(5) -0.008(4) 0.006(5)
C146 0.025(5) 0.058(6) 0.027(5) 0.018(4) -0.003(4) 0.003(4)
C2 0.036(5) 0.031(4) 0.023(4) 0.012(3) 0.005(4) 0.021(4)
P21 0.0192(10) 0.0271(10) 0.0200(10) 0.0082(8) 0.0033(8) 0.0122(8)
C211 0.022(4) 0.031(4) 0.009(3) 0.004(3) 0.004(3) 0.010(3)
C212 0.036(5) 0.030(4) 0.025(4) 0.005(3) 0.001(4) 0.019(4)
C213 0.028(5) 0.032(4) 0.035(5) 0.011(4) 0.011(4) 0.003(4)
C214 0.036(5) 0.029(4) 0.035(5) 0.018(4) 0.001(4) 0.008(4)
C215 0.033(5) 0.030(4) 0.025(4) 0.006(4) -0.003(4) 0.012(4)
C216 0.027(4) 0.034(4) 0.022(4) 0.006(3) 0.002(3) 0.018(4)
C221 0.014(4) 0.019(4) 0.023(4) 0.003(3) 0.001(3) 0.005(3)
C222 0.018(4) 0.029(4) 0.025(4) 0.009(3) 0.000(3) 0.008(3)
C223 0.035(5) 0.039(5) 0.014(4) 0.002(3) 0.007(3) 0.019(4)
C224 0.043(5) 0.028(4) 0.022(4) 0.003(3) -0.001(4) 0.012(4)
C225 0.039(5) 0.043(5) 0.030(5) 0.004(4) -0.015(4) 0.020(4)
C26 0.023(4) 0.040(5) 0.025(4) 0.002(4) 0.001(3) 0.010(4)
C210 0.008(3) 0.025(4) 0.023(4) 0.011(3) 0.001(3) 0.007(3)
C220 0.021(4) 0.022(4) 0.028(4) 0.005(3) 0.006(3) 0.010(3)
P22 0.0169(10) 0.0276(10) 0.0207(10) 0.0084(8) 0.0034(8) 0.0107(8)
C231 0.015(4) 0.045(5) 0.028(4) 0.021(4) 0.009(3) 0.017(4)
C232 0.015(4) 0.043(5) 0.018(4) 0.012(4) -0.006(3) 0.002(4)
C233 0.036(5) 0.048(5) 0.035(5) 0.021(4) -0.002(4) 0.002(4)
C234 0.036(6) 0.094(8) 0.036(6) 0.043(6) 0.016(4) 0.028(6)
C235 0.034(5) 0.071(7) 0.030(5) 0.021(5) 0.009(4) 0.025(5)
C236 0.023(4) 0.047(5) 0.029(4) 0.016(4) 0.008(4) 0.019(4)
C241 0.019(4) 0.035(4) 0.013(4) 0.005(3) 0.005(3) 0.012(3)
C242 0.031(5) 0.041(5) 0.028(4) 0.013(4) 0.009(4) 0.018(4)
C243 0.050(6) 0.029(5) 0.041(5) 0.009(4) 0.014(5) 0.012(4)
C244 0.034(5) 0.040(5) 0.031(5) -0.013(4) 0.006(4) 0.003(4)
C245 0.028(5) 0.049(6) 0.036(5) 0.005(4) -0.006(4) 0.016(4)
C246 0.023(4) 0.037(5) 0.028(4) 0.007(4) -0.003(4) 0.011(4)
C101 0.022(4) 0.026(4) 0.024(4) -0.002(3) 0.004(3) 0.010(3)
C102 0.008(4) 0.037(4) 0.021(4) 0.005(3) 0.001(3) 0.011(3)
C103 0.026(4) 0.038(4) 0.018(4) 0.008(3) 0.005(3) 0.015(4)
C104 0.018(4) 0.042(5) 0.024(4) 0.002(4) 0.010(3) 0.022(4)
C105 0.041(5) 0.032(4) 0.019(4) 0.009(3) 0.009(4) 0.021(4)
P1 0.0425(15) 0.0379(13) 0.0394(14) 0.0078(11) 0.0011(11) 0.0146(11)
F11 0.084(5) 0.100(5) 0.125(6) 0.052(5) 0.065(5) 0.054(4)
F12 0.068(4) 0.057(4) 0.056(4) 0.000(3) -0.015(3) 0.023(3)
F13 0.049(4) 0.130(6) 0.081(5) 0.025(4) 0.026(4) 0.031(4)
F14 0.146(7) 0.055(4) 0.056(4) 0.001(3) -0.038(4) 0.040(4)
F15 0.068(4) 0.037(3) 0.071(4) 0.012(3) 0.005(3) 0.020(3)
F16 0.113(6) 0.042(3) 0.074(4) 0.018(3) -0.035(4) 0.014(3)
P2 0.0256(12) 0.0373(12) 0.0444(14) 0.0111(11) 0.0123(10) 0.0189(10)
F21 0.065(4) 0.083(4) 0.084(4) 0.044(4) 0.022(3) 0.054(4)
F22 0.050(4) 0.079(4) 0.187(8) 0.073(5) 0.066(5) 0.038(4)
F23 0.137(7) 0.132(7) 0.235(10) 0.140(7) 0.134(7) 0.120(6)
F24 0.031(3) 0.045(3) 0.093(5) 0.007(3) 0.031(3) 0.006(2)
F25 0.091(5) 0.089(5) 0.058(4) -0.001(4) -0.024(4) 0.026(4)
F26 0.145(8) 0.096(5) 0.059(4) -0.003(4) 0.042(5) 0.026(5)

loop_
_atom_type_symbol
_atom_type_description
_atom_type_scat_dispersion_real
_atom_type_scat_dispersion_imag
_atom_type_scat_source
C C 0.0033 0.0016 'International Tables Vol C Tables 4.2.6.8 and 6.1.1.4'
H H 0 0 'International Tables Vol C Tables 4.2.6.8 and 6.1.1.4'
F F 0.0171 0.0103 'International Tables Vol C Tables 4.2.6.8 and 6.1.1.4'
O O 0.0106 0.006 'International Tables Vol C Tables 4.2.6.8 and 6.1.1.4'
P P 0.1023 0.0942 'International Tables Vol C Tables 4.2.6.8 and 6.1.1.4'
Ru Ru -1.2594 0.8363 'International Tables Vol C Tables 4.2.6.8 and 6.1.1.4'

loop_
_geom_angle_atom_site_label_1
_geom_angle_atom_site_label_2
_geom_angle_atom_site_label_3
_geom_angle
C1 Ru1 C104 126.8(3)
C1 Ru1 C102 134.6(3)
C104 Ru1 C102 61.0(3)
C1 Ru1 C105 99.4(3)
C104 Ru1 C105 35.7(3)
C102 Ru1 C105 60.9(3)
C1 Ru1 C103 160.0(3)
C104 Ru1 C103 37.0(3)
C102 Ru1 C103 36.1(3)
C105 Ru1 C103 60.6(3)
C1 Ru1 C101 102.6(3)
C104 Ru1 C101 60.4(3)
C102 Ru1 C101 36.7(2)
C105 Ru1 C101 36.3(3)
C103 Ru1 C101 60.6(3)
C1 Ru1 P11 81.4(2)
C104 Ru1 P11 151.6(2)
C102 Ru1 P11 103.45(19)
C105 Ru1 P11 158.8(2)
C103 Ru1 P11 116.2(2)
C101 Ru1 P11 122.6(2)
C1 Ru1 P12 91.7(2)
C104 Ru1 P12 92.6(2)
C102 Ru1 P12 133.72(18)
C105 Ru1 P12 119.1(2)
C103 Ru1 P12 99.8(2)
C101 Ru1 P12 152.9(2)
P11 Ru1 P12 81.94(8)
C2 Ru2 C204 127.0(3)
C2 Ru2 C203 159.0(3)
C204 Ru2 C203 37.1(3)
C2 Ru2 C205 98.0(3)
C204 Ru2 C205 37.1(3)
C203 Ru2 C205 61.3(3)
C2 Ru2 C202 132.8(3)
C204 Ru2 C202 61.1(3)
C203 Ru2 C202 35.9(3)
C205 Ru2 C202 60.9(3)
C2 Ru2 C201 101.7(3)
C204 Ru2 C201 60.7(3)
C203 Ru2 C201 59.9(3)
C205 Ru2 C201 36.1(3)
C202 Ru2 C201 36.0(3)
C2 Ru2 P21 82.2(2)
C204 Ru2 P21 150.6(2)
C203 Ru2 P21 115.7(2)
C205 Ru2 P21 158.9(2)
C202 Ru2 P21 103.7(2)
C201 Ru2 P21 123.0(2)
C2 Ru2 P22 98.0(2)
C204 Ru2 P22 90.3(2)
C203 Ru2 P22 95.9(2)
C205 Ru2 P22 120.0(2)
C202 Ru2 P22 129.17(19)
C201 Ru2 P22 150.9(2)
P21 Ru2 P22 80.68(7)
C111 P11 C121 101.0(3)
C111 P11 C110 106.0(3)
C121 P11 C110 104.7(3)
C111 P11 Ru1 120.4(3)
C121 P11 Ru1 115.9(3)
C110 P11 Ru1 107.5(2)
C112 C111 C116 119.1(6)
C112 C111 P11 121.6(6)
C116 C111 P11 118.7(6)
C111 C112 C113 119.9(7)
C111 C112 H112 120.1
C113 C112 H112 120.1
C114 C113 C112 120.8(7)
C114 C113 H113 119.6
C112 C113 H113 119.6
C113 C114 C115 120.2(7)
C113 C114 H114 119.9
C115 C114 H114 119.9
C114 C115 C116 119.7(8)
C114 C115 H115 120.1
C116 C115 H115 120.2
C115 C116 C111 120.3(7)
C115 C116 H116 119.9
C111 C116 H116 119.9
C122 C121 C126 120.2(7)
C122 C121 P11 121.3(6)
C126 C121 P11 118.4(6)
C121 C122 C123 118.7(8)
C121 C122 H122 120.7
C123 C122 H122 120.7
C124 C123 C122 120.7(8)
C124 C123 H123 119.7
C122 C123 H123 119.7
C125 C124 C123 120.4(8)
C125 C124 H124 119.8
C123 C124 H124 119.8
C124 C125 C126 119.5(9)
C124 C125 H125 120.2
C126 C125 H125 120.2
C125 C126 C121 120.4(8)
C125 C126 H126 119.8
C121 C126 H126 119.8
C120 C110 P11 110.4(5)
C120 C110 H11A 109.6
P11 C110 H11A 109.6
C120 C110 H11B 109.6
P11 C110 H11B 109.6
H11A C110 H11B 108.1
C110 C120 P12 110.9(5)
C110 C120 H12A 109.5
P12 C120 H12A 109.5
C110 C120 H12B 109.5
P12 C120 H12B 109.5
H12A C120 H12B 108.1
C141 P12 C131 103.0(3)
C141 P12 C120 106.5(4)
C131 P12 C120 105.5(3)
C141 P12 Ru1 113.8(3)
C131 P12 Ru1 115.1(2)
C120 P12 Ru1 112.0(3)
C136 C131 C132 118.6(7)
C136 C131 P12 119.0(5)
C132 C131 P12 122.4(6)
C133 C132 C131 120.5(7)
C133 C132 H132 119.7
C131 C132 H132 119.7
C134 C133 C132 119.8(7)
C134 C133 H133 120.1
C132 C133 H133 120.1
C135 C134 C133 120.7(7)
C135 C134 H134 119.6
C133 C134 H134 119.6
C134 C135 C136 119.4(7)
C134 C135 H135 120.3
C136 C135 H135 120.3
C131 C136 C135 121.0(7)
C131 C136 H136 119.5
C135 C136 H136 119.5
C146 C141 C142 118.0(7)
C146 C141 P12 120.3(7)
C142 C141 P12 121.6(6)
C143 C142 C141 121.4(8)
C143 C142 H142 119.3
C141 C142 H142 119.3
C144 C143 C142 119.4(9)
C144 C143 H143 120.3
C142 C143 H143 120.3
C143 C144 C145 121.6(8)
C143 C144 H144 119.2
C145 C144 H144 119.2
C144 C145 C146 119.6(9)
C144 C145 H145 120.2
C146 C145 H145 120.2
C141 C146 C145 119.9(9)
C141 C146 H146 120
C145 C146 H146 120
C2 C1 Ru1 174.6(6)
C1 C2 Ru2 174.7(7)
C221 P21 C211 103.6(3)
C221 P21 C210 106.9(3)
C211 P21 C210 102.3(3)
C221 P21 Ru2 118.0(2)
C211 P21 Ru2 118.6(2)
C210 P21 Ru2 105.9(2)
C216 C211 C212 118.5(7)
C216 C211 P21 122.2(6)
C212 C211 P21 118.9(6)
C213 C212 C211 121.0(8)
C213 C212 H212 119.5
C211 C212 H212 119.5
C214 C213 C212 119.0(8)
C214 C213 H213 120.5
C212 C213 H213 120.5
C215 C214 C213 119.7(7)
C215 C214 H214 120.2
C213 C214 H214 120.2
C214 C215 C216 121.8(8)
C214 C215 H215 119.1
C216 C215 H215 119.1
C215 C216 C211 120.0(7)
C215 C216 H216 120
C211 C216 H216 120
C222 C221 C26 118.4(7)
C222 C221 P21 123.2(6)
C26 C221 P21 118.2(6)
C223 C222 C221 120.2(7)
C223 C222 H222 119.9
C221 C222 H222 119.9
C224 C223 C222 120.5(7)
C224 C223 H223 119.8
C222 C223 H223 119.8
C223 C224 C225 120.7(7)
C223 C224 H224 119.7
C225 C224 H224 119.7
C26 C225 C224 118.7(8)
C26 C225 H225 120.7
C224 C225 H225 120.7
C225 C26 C221 121.5(8)
C225 C26 H26 119.2
C221 C26 H26 119.2
C220 C210 P21 107.2(5)
C220 C210 H21A 110.3
P21 C210 H21A 110.3
C220 C210 H21B 110.3
P21 C210 H21B 110.3
H21A C210 H21B 108.5
C210 C220 P22 110.9(5)
C210 C220 H22A 109.5
P22 C220 H22A 109.5
C210 C220 H22B 109.5
P22 C220 H22B 109.5
H22A C220 H22B 108
C241 P22 C231 101.9(3)
C241 P22 C220 105.7(3)
C231 P22 C220 107.3(3)
C241 P22 Ru2 117.8(3)
C231 P22 Ru2 112.7(2)
C220 P22 Ru2 110.6(2)
C232 C231 C236 117.8(7)
C232 C231 P22 121.9(6)
C236 C231 P22 119.8(6)
C231 C232 C233 120.8(8)
C231 C232 H232 119.6
C233 C232 H232 119.6
C234 C233 C232 119.9(8)
C234 C233 H233 120
C232 C233 H233 120
C233 C234 C235 119.8(8)
C233 C234 H234 120.1
C235 C234 H234 120.1
C236 C235 C234 120.1(9)
C236 C235 H235 119.9
C234 C235 H235 119.9
C235 C236 C231 121.6(8)
C235 C236 H236 119.2
C231 C236 H236 119.2
C246 C241 C242 119.4(7)
C246 C241 P22 118.2(6)
C242 C241 P22 122.1(6)
C243 C242 C241 120.2(8)
C243 C242 H242 119.9
C241 C242 H242 119.9
C244 C243 C242 119.5(8)
C244 C243 H243 120.2
C242 C243 H243 120.2
C243 C244 C245 120.9(8)
C243 C244 H244 119.5
C245 C244 H244 119.5
C244 C245 C246 120.7(8)
C244 C245 H245 119.6
C246 C245 H245 119.6
C245 C246 C241 119.2(8)
C245 C246 H246 120.4
C241 C246 H246 120.4
C105 C101 C102 107.5(6)
C105 C101 Ru1 71.4(4)
C102 C101 Ru1 71.2(4)
C105 C101 H101 126.2
C102 C101 H101 126.2
Ru1 C101 H101 122.8
C103 C102 C101 107.8(6)
C103 C102 Ru1 72.0(4)
C101 C102 Ru1 72.0(4)
C103 C102 H102 126.1
C101 C102 H102 126.1
Ru1 C102 H102 121.6
C102 C103 C104 107.5(7)
C102 C103 Ru1 71.8(4)
C104 C103 Ru1 70.7(4)
C102 C103 H103 126.3
C104 C103 H103 126.3
Ru1 C103 H103 122.8
C105 C104 C103 108.5(7)
C105 C104 Ru1 72.8(4)
C103 C104 Ru1 72.2(4)
C105 C104 H104 125.7
C103 C104 H104 125.7
Ru1 C104 H104 120.9
C104 C105 C101 108.6(7)
C104 C105 Ru1 71.4(4)
C101 C105 Ru1 72.2(4)
C104 C105 H105 125.7
C101 C105 H105 125.7
Ru1 C105 H105 122.3
C202 C201 C205 109.8(7)
C202 C201 Ru2 72.0(5)
C205 C201 Ru2 71.9(5)
C202 C201 H201 125.1
C205 C201 H201 125.1
Ru2 C201 H201 122.6
C203 C202 C201 107.9(7)
C203 C202 Ru2 71.6(5)
C201 C202 Ru2 72.0(4)
C203 C202 H202 126.1
C201 C202 H202 126.1
Ru2 C202 H202 122
C202 C203 C204 108.3(7)
C202 C203 Ru2 72.5(4)
C204 C203 Ru2 70.4(4)
C202 C203 H203 125.9
C204 C203 H203 125.9
Ru2 C203 H203 122.9
C203 C204 C205 107.6(7)
C203 C204 Ru2 72.6(4)
C205 C204 Ru2 73.0(4)
C203 C204 H204 126.2
C205 C204 H204 126.2
Ru2 C204 H204 120.1
C201 C205 C204 106.4(7)
C201 C205 Ru2 72.0(4)
C204 C205 Ru2 69.9(4)
C201 C205 H205 126.8
C204 C205 H205 126.8
Ru2 C205 H205 123
F11 P1 F14 93.5(5)
F11 P1 F16 89.8(4)
F14 P1 F16 90.1(3)
F11 P1 F13 176.8(4)
F14 P1 F13 89.3(4)
F16 P1 F13 91.7(4)
F11 P1 F15 89.4(4)
F14 P1 F15 89.6(3)
F16 P1 F15 179.1(4)
F13 P1 F15 89.1(4)
F11 P1 F12 89.7(4)
F14 P1 F12 176.7(4)
F16 P1 F12 90.4(3)
F13 P1 F12 87.5(4)
F15 P1 F12 90.0(3)
F23 P2 F26 91.9(5)
F23 P2 F24 89.5(4)
F26 P2 F24 92.5(4)
F23 P2 F25 91.6(5)
F26 P2 F25 176.5(5)
F24 P2 F25 87.9(4)
F23 P2 F22 90.7(4)
F26 P2 F22 88.5(4)
F24 P2 F22 178.9(4)
F25 P2 F22 91.0(4)
F23 P2 F21 178.2(5)
F26 P2 F21 89.5(4)
F24 P2 F21 91.6(3)
F25 P2 F21 87.0(4)
F22 P2 F21 88.1(3)
C20 C10 H10A 109.5
C20 C10 H10B 109.5
H10A C10 H10B 109.5
C20 C10 H10C 109.5
H10A C10 H10C 109.5
H10B C10 H10C 109.5
O20 C20 C30 121(2)
O20 C20 C10 117(2)
C30 C20 C10 122(2)
C20 C30 H30A 109.5
C20 C30 H30B 109.5
H30A C30 H30B 109.5
C20 C30 H30C 109.5
H30A C30 H30C 109.5
H30B C30 H30C 109.5

loop_
_geom_bond_atom_site_label_1
_geom_bond_atom_site_label_2
_geom_bond_distance
Ru1 C1 1.879(7)
Ru1 C104 2.254(7)
Ru1 C102 2.271(7)
Ru1 C105 2.271(8)
Ru1 C103 2.274(7)
Ru1 C101 2.282(7)
Ru1 P11 2.288(2)
Ru1 P12 2.295(2)
Ru2 C2 1.872(7)
Ru2 C204 2.233(8)
Ru2 C203 2.262(7)
Ru2 C205 2.273(8)
Ru2 C202 2.273(8)
Ru2 C201 2.274(8)
Ru2 P21 2.295(2)
Ru2 P22 2.313(2)
P11 C111 1.825(7)
P11 C121 1.828(7)
P11 C110 1.831(7)
C111 C112 1.376(10)
C111 C116 1.402(11)
C112 C113 1.389(10)
C112 H112 0.95
C113 C114 1.370(11)
C113 H113 0.95
C114 C115 1.371(11)
C114 H114 0.95
C115 C116 1.391(10)
C115 H115 0.95
C116 H116 0.95
C121 C122 1.381(11)
C121 C126 1.394(11)
C122 C123 1.405(11)
C122 H122 0.95
C123 C124 1.377(13)
C123 H123 0.95
C124 C125 1.377(12)
C124 H124 0.95
C125 C126 1.387(11)
C125 H125 0.95
C126 H126 0.95
C110 C120 1.546(10)
C110 H11A 0.99
C110 H11B 0.99
C120 P12 1.842(8)
C120 H12A 0.99
C120 H12B 0.99
P12 C141 1.817(8)
P12 C131 1.824(7)
C131 C136 1.367(10)
C131 C132 1.397(10)
C132 C133 1.382(10)
C132 H132 0.95
C133 C134 1.370(12)
C133 H133 0.95
C134 C135 1.365(11)
C134 H134 0.95
C135 C136 1.398(10)
C135 H135 0.95
C136 H136 0.95
C141 C146 1.392(11)
C141 C142 1.406(11)
C142 C143 1.374(11)
C142 H142 0.95
C143 C144 1.360(13)
C143 H143 0.95
C144 C145 1.371(13)
C144 H144 0.95
C145 C146 1.400(12)
C145 H145 0.95
C146 H146 0.95
C1 C2 1.308(10)
P21 C221 1.811(7)
P21 C211 1.822(7)
P21 C210 1.823(7)
C211 C216 1.384(10)
C211 C212 1.399(10)
C212 C213 1.398(10)
C212 H212 0.95
C213 C214 1.390(12)
C213 H213 0.95
C214 C215 1.362(11)
C214 H214 0.95
C215 C216 1.383(10)
C215 H215 0.95
C216 H216 0.95
C221 C222 1.397(10)
C221 C26 1.401(10)
C222 C223 1.389(10)
C222 H222 0.95
C223 C224 1.376(11)
C223 H223 0.95
C224 C225 1.394(12)
C224 H224 0.95
C225 C26 1.388(10)
C225 H225 0.95
C26 H26 0.95
C210 C220 1.543(10)
C210 H21A 0.99
C210 H21B 0.99
C220 P22 1.840(7)
C220 H22A 0.99
C220 H22B 0.99
P22 C241 1.803(8)
P22 C231 1.815(7)
C231 C232 1.392(11)
C231 C236 1.405(11)
C232 C233 1.399(10)
C232 H232 0.95
C233 C234 1.379(13)
C233 H233 0.95
C234 C235 1.396(13)
C234 H234 0.95
C235 C236 1.364(10)
C235 H235 0.95
C236 H236 0.95
C241 C246 1.394(10)
C241 C242 1.406(10)
C242 C243 1.388(12)
C242 H242 0.95
C243 C244 1.371(13)
C243 H243 0.95
C244 C245 1.373(12)
C244 H244 0.95
C245 C246 1.390(11)
C245 H245 0.95
C246 H246 0.95
C101 C105 1.420(11)
C101 C102 1.435(10)
C101 H101 0.95
C102 C103 1.409(10)
C102 H102 0.95
C103 C104 1.438(10)
C103 H103 0.95
C104 C105 1.388(11)
C104 H104 0.95
C105 H105 0.95
C201 C202 1.405(10)
C201 C205 1.409(11)
C201 H201 0.95
C202 C203 1.398(10)
C202 H202 0.95
C203 C204 1.429(11)
C203 H203 0.95
C204 C205 1.435(10)
C204 H204 0.95
C205 H205 0.95
P1 F11 1.564(7)
P1 F14 1.569(6)
P1 F16 1.578(6)
P1 F13 1.580(7)
P1 F15 1.585(5)
P1 F12 1.608(6)
P2 F23 1.553(6)
P2 F26 1.564(7)
P2 F24 1.577(5)
P2 F25 1.582(7)
P2 F22 1.583(6)
P2 F21 1.585(6)
C10 C20 1.52(2)
C10 H10A 0.98
C10 H10B 0.98
C10 H10C 0.98
C20 O20 1.23(2)
C20 C30 1.41(3)
C30 H30A 0.98
C30 H30B 0.98
C30 H30C 0.98
